data_4029696
loop_
_publ_author_name
'Munro, Thomas A.'
'Xu, Wei'
'Ho, Douglas M.'
'Liu-Chen, Lee-Yuan'
'Cohen, Bruce M.'

_publ_section_title
;
 Studies toward bivalent \k opioids derived from salvinorin A:
 heteromethylation of the furan ring reduces affinity.
;
_journal_name_full 'Beilstein journal of organic chemistry'
_journal_page_first 2916
_journal_page_last 2924
_journal_paper_doi 10.3762/bjoc.9.328
_journal_volume 9
_journal_year 2013
_chemical_absolute_configuration syn
_chemical_compound_source 'chemical synthesis'
_chemical_formula_iupac 'C26 H35 N O8 . 0.25(C2 H6 O)'
_chemical_formula_moiety 'C26 H35 N O8, 0.25(C2 H6 O)'
_chemical_formula_structural '(C26 H35 N O8) 0.25(C2 H6 O)'
_chemical_formula_sum 'C26.5 H36.5 N O8.25'
_chemical_formula_weight 501.07
_chemical_melting_point_gt 429
_chemical_melting_point_lt 431
_chemical_name_common '16-(Dimethylaminomethyl)salvinorin A'
_chemical_name_systematic
;
(2<i>S</i>,4a<i>R</i>,6a<i>R</i>,7<i>R</i>,9<i>S</i>,10a<i>S</i>,10b<i>R</i>)-
Methyl 9-Acetoxy-2-[2-(dimethylaminomethyl)-3-furyl]-6a,10b-dimethyl-
4,10-dioxo-2,4a,5,6,7,8,9,10a-octahydro-1<i>H</i>-benzo[<i>f</i>]isochromene-
7-carboxylate
;
_space_group_IT_number 4
_symmetry_cell_setting monoclinic
_symmetry_Int_Tables_number 4
_symmetry_space_group_name_Hall 'P 2yb'
_symmetry_space_group_name_H-M 'P 1 21 1'
_atom_sites_solution_hydrogens geom
_atom_sites_solution_primary direct
_atom_sites_solution_secondary difmap
_audit_creation_method SHELXL-97
_cell_angle_alpha 90.00
_cell_angle_beta 109.839(1)
_cell_angle_gamma 90.00
_cell_formula_units_Z 2
_cell_length_a 10.9397(2)
_cell_length_b 10.1557(2)
_cell_length_c 12.7466(2)
_cell_measurement_reflns_used 5859
_cell_measurement_temperature 193(2)
_cell_measurement_theta_max 28.86
_cell_measurement_theta_min 2.63
_cell_volume 1332.10(4)
_computing_cell_refinement 'SAINT V7.34A (Bruker AXS, 2006b)'
_computing_data_collection 'APEX2 v2.1-0 (Bruker AXS, 2006a)'
_computing_data_reduction 'SAINT V7.34A (Bruker AXS, 2006b)'
_computing_molecular_graphics 'SHELXTL v2008/4 (Bruker AXS, 2008)'
_computing_publication_material 'SHELXTL v2008/4 (Bruker AXS, 2008)'
_computing_structure_refinement 'SHELXTL v2008/4 (Bruker AXS, 2008)'
_computing_structure_solution 'SHELXTL v2008/4 (Bruker AXS, 2008)'
_diffrn_ambient_temperature 193(2)
_diffrn_detector_area_resol_mean 836.6
_diffrn_measured_fraction_theta_full 1.000
_diffrn_measured_fraction_theta_max 1.000
_diffrn_measurement_device_type 'Bruker APEX II CCD'
_diffrn_measurement_method '\w scans, 1228 0.5\% rotations'
_diffrn_radiation_monochromator graphite
_diffrn_radiation_source 'fine-focus sealed tube'
_diffrn_radiation_type 'Mo K\a'
_diffrn_radiation_wavelength 0.71073
_diffrn_reflns_av_R_equivalents 0.0210
_diffrn_reflns_av_sigmaI/netI 0.0305
_diffrn_reflns_limit_h_max 15
_diffrn_reflns_limit_h_min -12
_diffrn_reflns_limit_k_max 14
_diffrn_reflns_limit_k_min -14
_diffrn_reflns_limit_l_max 17
_diffrn_reflns_limit_l_min -17
_diffrn_reflns_number 17282
_diffrn_reflns_theta_full 30.00
_diffrn_reflns_theta_max 30.00
_diffrn_reflns_theta_min 1.70
_diffrn_standards_decay_% 0
_diffrn_standards_number 0
_exptl_absorpt_coefficient_mu 0.092
_exptl_absorpt_correction_T_max 0.9811
_exptl_absorpt_correction_T_min 0.9758
_exptl_absorpt_correction_type multi-scan
_exptl_absorpt_process_details 'SADABS (Bruker AXS, 2004)'
_exptl_crystal_colour colourless
_exptl_crystal_density_diffrn 1.249
_exptl_crystal_density_method 'not measured'
_exptl_crystal_description prism
_exptl_crystal_F_000 537
_exptl_crystal_recrystallization_method
;
dissolved in minimal hot ethanol, diluted to approximately 10% in 
hexanes, warmed until clear, then left to evaporate in a fumehood.
;
_exptl_crystal_size_max 0.267
_exptl_crystal_size_mid 0.222
_exptl_crystal_size_min 0.207
_refine_diff_density_max 0.990
_refine_diff_density_min -0.354
_refine_diff_density_rms 0.054
_refine_ls_abs_structure_details 'Flack H D (1983), Acta Cryst. A39, 876-881'
_refine_ls_abs_structure_Flack -0.1(9)
_refine_ls_extinction_method none
_refine_ls_goodness_of_fit_ref 1.040
_refine_ls_hydrogen_treatment constr
_refine_ls_matrix_type full
_refine_ls_number_parameters 388
_refine_ls_number_reflns 7755
_refine_ls_number_restraints 67
_refine_ls_restrained_S_all 1.045
_refine_ls_R_factor_all 0.0727
_refine_ls_R_factor_gt 0.0584
_refine_ls_shift/su_max 0.000
_refine_ls_shift/su_mean 0.000
_refine_ls_structure_factor_coef Fsqd
_refine_ls_weighting_details 'w=1/[\s^2^(Fo^2^)+(0.1211P)^2^+0.0446P] where P=(Fo^2^+2Fc^2^)/3'
_refine_ls_weighting_scheme calc
_refine_ls_wR_factor_gt 0.1661
_refine_ls_wR_factor_ref 0.1820
_reflns_number_gt 6232
_reflns_number_total 7755
_reflns_threshold_expression I>2\s(I)
_cod_data_source_file 1860-5397-9-328-S3.cif
_cod_data_source_block bmc08002
_cod_original_sg_symbol_H-M 'P 21'
_cod_original_formula_sum 'C26.50 H36.50 N O8.25'
_cod_database_code 4029696
_cod_database_fobs_code 4029696

loop_
_symmetry_equiv_pos_as_xyz
'x, y, z'
'-x, y+1/2, -z'

loop_
_atom_site_label
_atom_site_type_symbol
_atom_site_fract_x
_atom_site_fract_y
_atom_site_fract_z
_atom_site_U_iso_or_equiv
_atom_site_adp_type
_atom_site_occupancy
_atom_site_symmetry_multiplicity
_atom_site_calc_flag
_atom_site_refinement_flags
_atom_site_disorder_assembly
_atom_site_disorder_group
C1 C 0.2664(2) 0.1432(2) 0.78291(16) 0.0383(4) Uani 1 1 d . . .
O1 O 0.37855(15) 0.16297(19) 0.79773(15) 0.0514(4) Uani 1 1 d . . .
C2 C 0.2182(2) 0.0141(2) 0.81584(19) 0.0441(5) Uani 1 1 d . . .
H2 H 0.1696 -0.0356 0.7465 0.053 Uiso 1 1 calc R . .
O2 O 0.33187(18) -0.06059(18) 0.87787(15) 0.0571(5) Uani 1 1 d . . .
C3 C 0.1294(2) 0.0343(2) 0.88372(19) 0.0473(5) Uani 1 1 d . . .
H3A H 0.1805 0.0684 0.9585 0.057 Uiso 1 1 calc R . .
H3B H 0.0909 -0.0511 0.8935 0.057 Uiso 1 1 calc R . .
C4 C 0.02125(19) 0.1314(2) 0.82525(16) 0.0395(4) Uani 1 1 d . . .
H4 H -0.0292 0.0943 0.7504 0.047 Uiso 1 1 calc R . .
C5 C 0.07674(18) 0.2681(2) 0.80674(16) 0.0347(4) Uani 1 1 d . . .
C6 C -0.03680(19) 0.3606(2) 0.74666(18) 0.0397(4) Uani 1 1 d . . .
H6A H -0.1018 0.3112 0.6861 0.048 Uiso 1 1 calc R . .
H6B H -0.0793 0.3890 0.8002 0.048 Uiso 1 1 calc R . .
C7 C 0.0044(2) 0.4820(2) 0.69728(19) 0.0414(4) Uani 1 1 d . . .
H7A H 0.0643 0.5360 0.7577 0.050 Uiso 1 1 calc R . .
H7B H -0.0728 0.5361 0.6578 0.050 Uiso 1 1 calc R . .
C8 C 0.07213(18) 0.4399(2) 0.61612(16) 0.0343(4) Uani 1 1 d . . .
H8 H 0.0107 0.3791 0.5615 0.041 Uiso 1 1 calc R . .
C9 C 0.19728(16) 0.36029(18) 0.67189(15) 0.0322(3) Uani 1 1 d . . .
C10 C 0.15642(17) 0.23994(18) 0.72708(15) 0.0313(3) Uani 1 1 d . . .
H10 H 0.0953 0.1895 0.6634 0.038 Uiso 1 1 calc R . .
C11 C 0.23884(18) 0.31158(19) 0.57411(16) 0.0348(4) Uani 1 1 d . . .
H11A H 0.3201 0.2601 0.6046 0.042 Uiso 1 1 calc R . .
H11B H 0.1709 0.2520 0.5266 0.042 Uiso 1 1 calc R . .
C12 C 0.26072(19) 0.4225(2) 0.50229(17) 0.0373(4) Uani 1 1 d . . .
H12 H 0.3511 0.4563 0.5385 0.045 Uiso 1 1 calc R . .
O12 O 0.17044(16) 0.53422(16) 0.48697(14) 0.0452(4) Uani 1 1 d . . .
C13 C 0.24795(19) 0.37622(18) 0.38827(16) 0.0386(4) Uani 1 1 d D A .
C14 C 0.1372(2) 0.3096(2) 0.31107(18) 0.0464(5) Uani 1 1 d D . .
H14 H 0.0585 0.2877 0.3230 0.056 Uiso 1 1 calc R . .
C15 C 0.1669(3) 0.2848(2) 0.2198(2) 0.0547(6) Uani 1 1 d D . .
H15 H 0.1114 0.2411 0.1553 0.066 Uiso 1 1 calc R . .
O15 O 0.28902(18) 0.33144(16) 0.23205(13) 0.0543(4) Uani 1 1 d D A .
C16 C 0.33639(19) 0.38679(16) 0.33596(17) 0.0414(4) Uani 1 1 d D . .
C17 C 0.09536(19) 0.5533(2) 0.54885(18) 0.0381(4) Uani 1 1 d . . .
O17 O 0.04333(17) 0.65991(17) 0.54276(15) 0.0527(4) Uani 1 1 d . . .
C18 C -0.0700(2) 0.1420(3) 0.89210(19) 0.0488(5) Uani 1 1 d . . .
O18 O -0.03758(19) 0.1418(3) 0.99149(15) 0.0726(7) Uani 1 1 d . . .
C19 C 0.1601(2) 0.3293(3) 0.91886(17) 0.0459(5) Uani 1 1 d . . .
H19A H 0.1164 0.3173 0.9737 0.069 Uiso 1 1 calc R . .
H19B H 0.1718 0.4235 0.9086 0.069 Uiso 1 1 calc R . .
H19C H 0.2452 0.2860 0.9455 0.069 Uiso 1 1 calc R . .
C20 C 0.30514(19) 0.4477(2) 0.75020(17) 0.0399(4) Uani 1 1 d . . .
H20A H 0.3212 0.5226 0.7082 0.060 Uiso 1 1 calc R . .
H20B H 0.3850 0.3960 0.7809 0.060 Uiso 1 1 calc R . .
H20C H 0.2777 0.4800 0.8112 0.060 Uiso 1 1 calc R . .
O21 O -0.19323(16) 0.1513(2) 0.82504(14) 0.0558(4) Uani 1 1 d . . .
C21 C -0.2875(3) 0.1642(5) 0.8812(3) 0.0749(9) Uani 1 1 d . . .
H21A H -0.3629 0.2138 0.8338 0.112 Uiso 1 1 calc R . .
H21B H -0.2481 0.2109 0.9519 0.112 Uiso 1 1 calc R . .
H21C H -0.3155 0.0765 0.8959 0.112 Uiso 1 1 calc R . .
C22 C 0.3304(3) -0.1875(3) 0.8616(3) 0.0643(8) Uani 1 1 d . . .
O22 O 0.2309(3) -0.2466(2) 0.8144(3) 0.0924(8) Uani 1 1 d . . .
C23 C 0.4605(3) -0.2478(3) 0.9237(3) 0.0713(8) Uani 1 1 d . . .
H23A H 0.4479 -0.3353 0.9508 0.107 Uiso 1 1 calc R . .
H23B H 0.5073 -0.1916 0.9871 0.107 Uiso 1 1 calc R . .
H23C H 0.5111 -0.2558 0.8736 0.107 Uiso 1 1 calc R . .
C24 C 0.4698(3) 0.4486(3) 0.3790(7) 0.0440(19) Uani 0.50 1 d PDU A 1
H24A H 0.4833 0.5040 0.3200 0.053 Uiso 0.50 1 calc PR A 1
H24B H 0.4764 0.5058 0.4436 0.053 Uiso 0.50 1 calc PR A 1
N24 N 0.5709(4) 0.3460(4) 0.4130(4) 0.0679(14) Uani 0.50 1 d PDU A 1
C25 C 0.6985(4) 0.4049(8) 0.4325(6) 0.079(2) Uani 0.50 1 d PDU A 1
H25A H 0.6991 0.4497 0.3645 0.119 Uiso 0.50 1 calc PR A 1
H25B H 0.7650 0.3359 0.4524 0.119 Uiso 0.50 1 calc PR A 1
H25C H 0.7169 0.4688 0.4935 0.119 Uiso 0.50 1 calc PR A 1
C26 C 0.5687(6) 0.2797(9) 0.5138(7) 0.097(3) Uani 0.50 1 d PDU A 1
H26A H 0.5087 0.2049 0.4933 0.145 Uiso 0.50 1 calc PR A 1
H26B H 0.5397 0.3416 0.5595 0.145 Uiso 0.50 1 calc PR A 1
H26C H 0.6562 0.2481 0.5563 0.145 Uiso 0.50 1 calc PR A 1
C24' C 0.4708(3) 0.4421(4) 0.3597(6) 0.043(2) Uani 0.50 1 d PDU A 2
H24C H 0.5061 0.4130 0.3016 0.051 Uiso 0.50 1 calc PR A 2
H24D H 0.4674 0.5395 0.3591 0.051 Uiso 0.50 1 calc PR A 2
N24' N 0.5545(4) 0.3955(5) 0.4692(5) 0.087(2) Uani 0.50 1 d PDU A 2
C25' C 0.5879(7) 0.2574(5) 0.4605(10) 0.164(7) Uani 0.50 1 d PDU A 2
H25D H 0.5099 0.2029 0.4453 0.245 Uiso 0.50 1 calc PR A 2
H25E H 0.6534 0.2293 0.5307 0.245 Uiso 0.50 1 calc PR A 2
H25F H 0.6229 0.2475 0.3995 0.245 Uiso 0.50 1 calc PR A 2
C26' C 0.6717(6) 0.4757(8) 0.5099(8) 0.119(4) Uani 0.50 1 d PDU A 2
H26D H 0.6531 0.5645 0.4784 0.179 Uiso 0.50 1 calc PR A 2
H26E H 0.7404 0.4357 0.4872 0.179 Uiso 0.50 1 calc PR A 2
H26F H 0.7003 0.4808 0.5915 0.179 Uiso 0.50 1 calc PR A 2
O27' O 0.5825(10) 0.3708(11) 0.6668(8) 0.084(3) Uani 0.25 1 d P B 2
H27' H 0.5585 0.3691 0.5968 0.126 Uiso 0.25 1 calc PR B 2
C28' C 0.6268(16) 0.506(2) 0.7071(12) 0.088(5) Uani 0.25 1 d P B 2
H28A H 0.5554 0.5699 0.6765 0.105 Uiso 0.25 1 calc PR B 2
H28B H 0.7008 0.5321 0.6837 0.105 Uiso 0.25 1 calc PR B 2
C29' C 0.6678(14) 0.501(2) 0.8329(9) 0.092(6) Uani 0.25 1 d P B 2
H29A H 0.6939 0.5891 0.8635 0.138 Uiso 0.25 1 calc PR B 2
H29B H 0.7412 0.4402 0.8621 0.138 Uiso 0.25 1 calc PR B 2
H29C H 0.5949 0.4702 0.8546 0.138 Uiso 0.25 1 calc PR B 2

loop_
_atom_site_aniso_label
_atom_site_aniso_U_11
_atom_site_aniso_U_22
_atom_site_aniso_U_33
_atom_site_aniso_U_23
_atom_site_aniso_U_13
_atom_site_aniso_U_12
C1 0.0376(9) 0.0450(10) 0.0276(8) -0.0019(7) 0.0050(7) 0.0054(8)
O1 0.0330(7) 0.0645(10) 0.0521(9) 0.0098(8) 0.0082(6) 0.0105(7)
C2 0.0432(11) 0.0431(10) 0.0370(10) 0.0029(8) 0.0019(8) 0.0069(8)
O2 0.0548(10) 0.0477(8) 0.0493(10) 0.0034(7) -0.0079(8) 0.0120(8)
C3 0.0514(12) 0.0506(11) 0.0352(10) 0.0059(9) 0.0083(9) -0.0007(9)
C4 0.0363(10) 0.0486(10) 0.0317(9) -0.0018(8) 0.0093(7) -0.0054(8)
C5 0.0303(8) 0.0428(9) 0.0292(9) -0.0033(7) 0.0080(7) -0.0010(7)
C6 0.0309(9) 0.0488(10) 0.0410(10) 0.0008(8) 0.0142(7) 0.0040(8)
C7 0.0392(10) 0.0414(9) 0.0446(11) 0.0006(8) 0.0156(9) 0.0081(8)
C8 0.0272(8) 0.0392(8) 0.0334(9) 0.0001(7) 0.0064(7) 0.0035(7)
C9 0.0270(8) 0.0371(8) 0.0288(8) -0.0013(6) 0.0045(6) 0.0028(6)
C10 0.0277(8) 0.0383(8) 0.0249(8) -0.0007(6) 0.0052(6) 0.0015(6)
C11 0.0311(8) 0.0412(9) 0.0313(9) -0.0006(7) 0.0095(7) 0.0025(7)
C12 0.0304(9) 0.0445(9) 0.0362(9) -0.0020(7) 0.0103(7) -0.0022(7)
O12 0.0517(9) 0.0419(7) 0.0462(8) 0.0061(6) 0.0222(7) 0.0047(6)
C13 0.0385(10) 0.0417(9) 0.0342(9) 0.0051(7) 0.0107(8) -0.0019(8)
C14 0.0424(11) 0.0560(12) 0.0365(10) 0.0042(8) 0.0077(8) -0.0099(9)
C15 0.0617(15) 0.0614(13) 0.0350(11) -0.0026(10) 0.0088(10) -0.0133(12)
O15 0.0681(11) 0.0626(10) 0.0362(8) -0.0015(7) 0.0232(7) -0.0090(8)
C16 0.0454(11) 0.0434(10) 0.0363(10) 0.0017(8) 0.0149(8) -0.0020(8)
C17 0.0321(9) 0.0418(9) 0.0364(10) 0.0024(7) 0.0063(7) 0.0030(7)
O17 0.0552(10) 0.0466(8) 0.0570(10) 0.0141(7) 0.0198(8) 0.0160(7)
C18 0.0473(12) 0.0598(13) 0.0388(11) -0.0047(9) 0.0139(9) -0.0158(11)
O18 0.0627(12) 0.1218(19) 0.0359(9) -0.0044(10) 0.0202(8) -0.0268(13)
C19 0.0476(11) 0.0571(12) 0.0323(9) -0.0110(9) 0.0125(8) -0.0098(10)
C20 0.0315(9) 0.0495(10) 0.0347(9) -0.0055(8) 0.0061(7) -0.0040(8)
O21 0.0412(8) 0.0839(12) 0.0447(9) -0.0087(9) 0.0175(7) -0.0085(9)
C21 0.0518(15) 0.116(3) 0.0658(18) -0.0167(18) 0.0323(14) -0.0164(18)
C22 0.0558(15) 0.0583(15) 0.0631(16) -0.0081(12) -0.0003(12) 0.0154(12)
O22 0.0772(16) 0.0611(13) 0.111(2) -0.0048(13) -0.0041(14) 0.0033(11)
C23 0.0602(16) 0.0702(18) 0.0729(19) 0.0065(15) 0.0088(14) 0.0280(14)
C24 0.046(3) 0.052(4) 0.047(3) 0.004(2) 0.033(2) -0.002(3)
N24 0.046(2) 0.073(3) 0.077(3) 0.003(3) 0.010(2) -0.002(2)
C25 0.044(3) 0.114(6) 0.075(4) 0.020(4) 0.016(3) -0.013(3)
C26 0.049(4) 0.099(6) 0.149(8) 0.059(6) 0.041(4) 0.023(4)
C24' 0.049(4) 0.043(3) 0.041(3) -0.005(2) 0.021(2) -0.002(3)
N24' 0.042(2) 0.082(4) 0.117(5) 0.058(4) 0.002(3) -0.013(2)
C25' 0.067(5) 0.074(4) 0.38(2) 0.101(8) 0.108(9) 0.033(4)
C26' 0.052(4) 0.120(7) 0.147(9) 0.057(7) -0.017(5) -0.025(4)
O27' 0.096(7) 0.088(6) 0.063(5) 0.003(5) 0.021(5) -0.020(6)
C28' 0.072(8) 0.127(13) 0.053(7) -0.013(8) 0.007(6) 0.012(9)
C29' 0.068(8) 0.181(17) 0.034(5) 0.019(7) 0.024(5) 0.042(9)

loop_
_atom_type_symbol
_atom_type_description
_atom_type_scat_dispersion_real
_atom_type_scat_dispersion_imag
_atom_type_scat_source
C C 0.0033 0.0016 'International Tables Vol C Tables 4.2.6.8 and 6.1.1.4'
H H 0.0000 0.0000 'International Tables Vol C Tables 4.2.6.8 and 6.1.1.4'
N N 0.0061 0.0033 'International Tables Vol C Tables 4.2.6.8 and 6.1.1.4'
O O 0.0106 0.0060 'International Tables Vol C Tables 4.2.6.8 and 6.1.1.4'

loop_
_geom_angle_atom_site_label_1
_geom_angle_atom_site_label_2
_geom_angle_atom_site_label_3
_geom_angle
O1 C1 C2 122.32(19)
O1 C1 C10 124.7(2)
C2 C1 C10 112.92(17)
O2 C2 C3 110.98(18)
O2 C2 C1 106.79(18)
C3 C2 C1 112.89(19)
O2 C2 H2 108.7
C3 C2 H2 108.7
C1 C2 H2 108.7
C22 O2 C2 118.1(2)
C2 C3 C4 110.43(18)
C2 C3 H3A 109.6
C4 C3 H3A 109.6
C2 C3 H3B 109.6
C4 C3 H3B 109.6
H3A C3 H3B 108.1
C18 C4 C3 108.65(18)
C18 C4 C5 112.57(18)
C3 C4 C5 111.76(17)
C18 C4 H4 107.9
C3 C4 H4 107.9
C5 C4 H4 107.9
C6 C5 C19 109.80(17)
C6 C5 C4 109.14(16)
C19 C5 C4 110.84(17)
C6 C5 C10 108.67(15)
C19 C5 C10 112.88(16)
C4 C5 C10 105.35(15)
C7 C6 C5 113.49(16)
C7 C6 H6A 108.9
C5 C6 H6A 108.9
C7 C6 H6B 108.9
C5 C6 H6B 108.9
H6A C6 H6B 107.7
C6 C7 C8 109.54(17)
C6 C7 H7A 109.8
C8 C7 H7A 109.8
C6 C7 H7B 109.8
C8 C7 H7B 109.8
H7A C7 H7B 108.2
C17 C8 C7 112.73(16)
C17 C8 C9 111.62(15)
C7 C8 C9 113.23(16)
C17 C8 H8 106.2
C7 C8 H8 106.2
C9 C8 H8 106.2
C8 C9 C20 111.19(15)
C8 C9 C11 104.74(14)
C20 C9 C11 109.66(15)
C8 C9 C10 105.98(14)
C20 C9 C10 115.82(15)
C11 C9 C10 108.82(15)
C1 C10 C9 114.53(15)
C1 C10 C5 109.71(15)
C9 C10 C5 117.28(15)
C1 C10 H10 104.6
C9 C10 H10 104.6
C5 C10 H10 104.6
C12 C11 C9 113.45(16)
C12 C11 H11A 108.9
C9 C11 H11A 108.9
C12 C11 H11B 108.9
C9 C11 H11B 108.9
H11A C11 H11B 107.7
O12 C12 C13 106.09(16)
O12 C12 C11 114.51(16)
C13 C12 C11 111.87(17)
O12 C12 H12 108.0
C13 C12 H12 108.0
C11 C12 H12 108.0
C17 O12 C12 123.65(16)
C16 C13 C14 106.04(19)
C16 C13 C12 127.63(19)
C14 C13 C12 126.33(19)
C15 C14 C13 106.7(2)
C15 C14 H14 126.7
C13 C14 H14 126.7
C14 C15 O15 110.5(2)
C14 C15 H15 124.7
O15 C15 H15 124.7
C16 O15 C15 106.58(18)
C13 C16 O15 110.20(18)
C13 C16 C24' 138.0(4)
O15 C16 C24' 111.8(3)
C13 C16 C24 128.2(4)
O15 C16 C24 121.6(4)
O17 C17 O12 117.5(2)
O17 C17 C8 123.5(2)
O12 C17 C8 118.82(17)
O18 C18 O21 123.6(2)
O18 C18 C4 125.4(2)
O21 C18 C4 111.05(18)
C5 C19 H19A 109.5
C5 C19 H19B 109.5
H19A C19 H19B 109.5
C5 C19 H19C 109.5
H19A C19 H19C 109.5
H19B C19 H19C 109.5
C9 C20 H20A 109.5
C9 C20 H20B 109.5
H20A C20 H20B 109.5
C9 C20 H20C 109.5
H20A C20 H20C 109.5
H20B C20 H20C 109.5
C18 O21 C21 115.1(2)
O21 C21 H21A 109.5
O21 C21 H21B 109.5
H21A C21 H21B 109.5
O21 C21 H21C 109.5
H21A C21 H21C 109.5
H21B C21 H21C 109.5
O22 C22 O2 122.0(3)
O22 C22 C23 126.2(3)
O2 C22 C23 111.1(3)
C22 C23 H23A 109.5
C22 C23 H23B 109.5
H23A C23 H23B 109.5
C22 C23 H23C 109.5
H23A C23 H23C 109.5
H23B C23 H23C 109.5
N24 C24 C16 110.4(3)
N24 C24 H24A 109.6
C16 C24 H24A 109.6
N24 C24 H24B 109.6
C16 C24 H24B 109.6
H24A C24 H24B 108.1
C26 N24 C25 109.9(3)
C26 N24 C24 110.5(4)
C25 N24 C24 109.8(3)
N24' C24' C16 108.9(4)
N24' C24' H24C 109.9
C16 C24' H24C 109.9
N24' C24' H24D 109.9
C16 C24' H24D 109.9
H24C C24' H24D 108.3
C26' N24' C25' 110.5(4)
C26' N24' C24' 110.4(3)
C25' N24' C24' 109.2(4)
N24' C25' H25D 109.5
N24' C25' H25E 109.5
H25D C25' H25E 109.5
N24' C25' H25F 109.5
H25D C25' H25F 109.5
H25E C25' H25F 109.5
N24' C26' H26D 109.5
N24' C26' H26E 109.5
H26D C26' H26E 109.5
N24' C26' H26F 109.5
H26D C26' H26F 109.5
H26E C26' H26F 109.5
C28' O27' H27' 109.5
O27' C28' C29' 106.3(16)
O27' C28' H28A 110.5
C29' C28' H28A 110.5
O27' C28' H28B 110.5
C29' C28' H28B 110.5
H28A C28' H28B 108.7
C28' C29' H29A 109.5
C28' C29' H29B 109.5
H29A C29' H29B 109.5
C28' C29' H29C 109.5
H29A C29' H29C 109.5
H29B C29' H29C 109.5

loop_
_geom_bond_atom_site_label_1
_geom_bond_atom_site_label_2
_geom_bond_distance
C1 O1 1.193(3)
C1 C2 1.524(3)
C1 C10 1.530(3)
C2 O2 1.442(3)
C2 C3 1.518(4)
C2 H2 1.0000
O2 C22 1.305(3)
C3 C4 1.526(3)
C3 H3A 0.9900
C3 H3B 0.9900
C4 C18 1.521(3)
C4 C5 1.564(3)
C4 H4 1.0000
C5 C6 1.538(3)
C5 C19 1.541(3)
C5 C10 1.573(3)
C6 C7 1.521(3)
C6 H6A 0.9900
C6 H6B 0.9900
C7 C8 1.524(3)
C7 H7A 0.9900
C7 H7B 0.9900
C8 C17 1.508(3)
C8 C9 1.541(2)
C8 H8 1.0000
C9 C20 1.542(3)
C9 C11 1.546(3)
C9 C10 1.550(3)
C10 H10 1.0000
C11 C12 1.521(3)
C11 H11A 0.9900
C11 H11B 0.9900
C12 O12 1.473(3)
C12 C13 1.488(3)
C12 H12 1.0000
O12 C17 1.332(3)
C13 C16 1.353(3)
C13 C14 1.444(3)
C14 C15 1.334(4)
C14 H14 0.9500
C15 O15 1.376(3)
C15 H15 0.9500
O15 C16 1.369(3)
C16 C24' 1.505(3)
C16 C24 1.511(3)
C17 O17 1.213(3)
C18 O18 1.194(3)
C18 O21 1.332(3)
C19 H19A 0.9800
C19 H19B 0.9800
C19 H19C 0.9800
C20 H20A 0.9800
C20 H20B 0.9800
C20 H20C 0.9800
O21 C21 1.448(3)
C21 H21A 0.9800
C21 H21B 0.9800
C21 H21C 0.9800
C22 O22 1.209(4)
C22 C23 1.504(4)
C23 H23A 0.9800
C23 H23B 0.9800
C23 H23C 0.9800
C24 N24 1.474(3)
C24 H24A 0.9900
C24 H24B 0.9900
N24 C26 1.457(3)
N24 C25 1.460(3)
C25 H25A 0.9800
C25 H25B 0.9800
C25 H25C 0.9800
C26 H26A 0.9800
C26 H26B 0.9800
C26 H26C 0.9800
C24' N24' 1.464(3)
C24' H24C 0.9900
C24' H24D 0.9900
N24' C26' 1.457(3)
N24' C25' 1.463(3)
C25' H25D 0.9800
C25' H25E 0.9800
C25' H25F 0.9800
C26' H26D 0.9800
C26' H26E 0.9800
C26' H26F 0.9800
O27' C28' 1.49(2)
O27' H27' 0.8400
C28' C29' 1.512(18)
C28' H28A 0.9900
C28' H28B 0.9900
C29' H29A 0.9800
C29' H29B 0.9800
C29' H29C 0.9800

loop_
_geom_torsion_atom_site_label_1
_geom_torsion_atom_site_label_2
_geom_torsion_atom_site_label_3
_geom_torsion_atom_site_label_4
_geom_torsion
O1 C1 C2 O2 7.9(3)
C10 C1 C2 O2 -173.75(16)
O1 C1 C2 C3 130.1(2)
C10 C1 C2 C3 -51.5(2)
C3 C2 O2 C22 95.6(3)
C1 C2 O2 C22 -141.0(3)
O2 C2 C3 C4 170.90(18)
C1 C2 C3 C4 51.1(2)
C2 C3 C4 C18 176.44(18)
C2 C3 C4 C5 -58.7(2)
C18 C4 C5 C6 -58.0(2)
C3 C4 C5 C6 179.45(17)
C18 C4 C5 C19 63.1(2)
C3 C4 C5 C19 -59.5(2)
C18 C4 C5 C10 -174.49(16)
C3 C4 C5 C10 62.9(2)
C19 C5 C6 C7 73.6(2)
C4 C5 C6 C7 -164.71(17)
C10 C5 C6 C7 -50.3(2)
C5 C6 C7 C8 57.6(2)
C6 C7 C8 C17 170.08(16)
C6 C7 C8 C9 -62.0(2)
C17 C8 C9 C20 59.2(2)
C7 C8 C9 C20 -69.4(2)
C17 C8 C9 C11 -59.21(19)
C7 C8 C9 C11 172.29(16)
C17 C8 C9 C10 -174.20(16)
C7 C8 C9 C10 57.3(2)
O1 C1 C10 C9 9.6(3)
C2 C1 C10 C9 -168.70(16)
O1 C1 C10 C5 -124.7(2)
C2 C1 C10 C5 57.0(2)
C8 C9 C10 C1 177.10(15)
C20 C9 C10 C1 -59.1(2)
C11 C9 C10 C1 64.93(19)
C8 C9 C10 C5 -52.17(19)
C20 C9 C10 C5 71.6(2)
C11 C9 C10 C5 -164.33(14)
C6 C5 C10 C1 -177.49(15)
C19 C5 C10 C1 60.4(2)
C4 C5 C10 C1 -60.64(18)
C6 C5 C10 C9 49.6(2)
C19 C5 C10 C9 -72.5(2)
C4 C5 C10 C9 166.44(14)
C8 C9 C11 C12 57.94(19)
C20 C9 C11 C12 -61.5(2)
C10 C9 C11 C12 170.92(15)
C9 C11 C12 O12 -36.4(2)
C9 C11 C12 C13 -157.12(16)
C13 C12 O12 C17 138.43(19)
C11 C12 O12 C17 14.5(3)
O12 C12 C13 C16 110.28(19)
C11 C12 C13 C16 -124.20(18)
O12 C12 C13 C14 -70.1(2)
C11 C12 C13 C14 55.4(2)
C16 C13 C14 C15 0.30(15)
C12 C13 C14 C15 -179.37(19)
C13 C14 C15 O15 -0.35(17)
C14 C15 O15 C16 0.27(16)
C14 C13 C16 O15 -0.14(13)
C12 C13 C16 O15 179.53(19)
C14 C13 C16 C24' 179.70(19)
C12 C13 C16 C24' -0.6(3)
C14 C13 C16 C24 179.91(13)
C12 C13 C16 C24 -0.4(3)
C15 O15 C16 C13 -0.07(14)
C15 O15 C16 C24' -179.95(13)
C15 O15 C16 C24 179.89(12)
C12 O12 C17 O17 166.75(19)
C12 O12 C17 C8 -17.3(3)
C7 C8 C17 O17 -14.2(3)
C9 C8 C17 O17 -143.0(2)
C7 C8 C17 O12 170.16(18)
C9 C8 C17 O12 41.4(2)
C3 C4 C18 O18 38.3(3)
C5 C4 C18 O18 -86.1(3)
C3 C4 C18 O21 -141.5(2)
C5 C4 C18 O21 94.2(2)
O18 C18 O21 C21 1.2(4)
C4 C18 O21 C21 -179.0(3)
C2 O2 C22 O22 -14.7(5)
C2 O2 C22 C23 174.3(2)
C13 C16 C24 N24 103.6(6)
O15 C16 C24 N24 -76.3(6)
C16 C24 N24 C26 -70.2(7)
C16 C24 N24 C25 168.4(6)
C13 C16 C24' N24' 49.0(5)
O15 C16 C24' N24' -131.2(4)
C16 C24' N24' C26' -163.0(6)
C16 C24' N24' C25' 75.3(6)
